data_4029446
loop_
_publ_author_name
'Mori, Hiroki'
'Chen, Xi-Chao'
'Chang, Ning-Hui'
'Hamao, Shino'
'Kubozono, Yoshihiro'
'Nakajima, Kiyohiko'
'Nishihara, Yasushi'

_publ_section_title
;
 Synthesis of methoxy-substituted picenes: substitution position effect on
 their electronic and single-crystal structures.
;
_journal_issue 11
_journal_name_full 'The Journal of organic chemistry'
_journal_page_first 4973
_journal_page_last 4983
_journal_paper_doi 10.1021/jo500543h
_journal_volume 79
_journal_year 2014
_chemical_formula_moiety 'C24 H18 O2'
_chemical_formula_sum 'C24 H18 O2'
_chemical_formula_weight 338.38
_space_group_IT_number 19
_symmetry_cell_setting orthorhombic
_symmetry_Int_Tables_number 19
_symmetry_space_group_name_Hall 'P 2ac 2ab'
_symmetry_space_group_name_H-M 'P 21 21 21'
_atom_sites_solution_hydrogens geom
_atom_sites_solution_primary direct
_atom_sites_solution_secondary difmap
_audit_creation_method SHELXL-97
_cell_angle_alpha 90.00
_cell_angle_beta 90.00
_cell_angle_gamma 90.00
_cell_formula_units_Z 4
_cell_length_a 6.2114(15)
_cell_length_b 7.8271(19)
_cell_length_c 34.589(9)
_cell_measurement_reflns_used 12285
_cell_measurement_temperature 298
_cell_measurement_theta_max 27.54
_cell_measurement_theta_min 3.15
_cell_volume 1681.6(7)
_computing_cell_refinement 'RAPID AUTO'
_computing_data_collection 'RAPID AUTO'
_computing_data_reduction 'RAPID AUTO'
_computing_molecular_graphics 'CrystalStructure 4.0 (Rigaku, 2010)'
_computing_publication_material 'CrystalStructure 4.0 (Rigaku, 2010)'
_computing_structure_refinement 'SHELXL-97 (Sheldrick, 2008)'
_computing_structure_solution 'SHELXS-97 (Sheldrick, 2008)'
_diffrn_ambient_temperature 298
_diffrn_detector_area_resol_mean 10.000
_diffrn_measured_fraction_theta_full 0.998
_diffrn_measured_fraction_theta_max 0.998
_diffrn_measurement_device_type 'Rigaku R-AXIS RAPID'
_diffrn_measurement_method \w
_diffrn_radiation_monochromator graphite
_diffrn_radiation_source 'sealed tube'
_diffrn_radiation_type MoK\a
_diffrn_radiation_wavelength 0.71075
_diffrn_reflns_av_R_equivalents 0.0415
_diffrn_reflns_av_sigmaI/netI 0.0379
_diffrn_reflns_limit_h_max 7
_diffrn_reflns_limit_h_min -8
_diffrn_reflns_limit_k_max 10
_diffrn_reflns_limit_k_min -10
_diffrn_reflns_limit_l_max 44
_diffrn_reflns_limit_l_min -44
_diffrn_reflns_number 16076
_diffrn_reflns_theta_full 27.48
_diffrn_reflns_theta_max 27.48
_diffrn_reflns_theta_min 3.15
_exptl_absorpt_coefficient_mu 0.084
_exptl_absorpt_correction_T_max 0.9983
_exptl_absorpt_correction_T_min 0.9593
_exptl_absorpt_correction_type numerical
_exptl_absorpt_process_details 'NUMABS (Rigaku, 1999)'
_exptl_crystal_colour colorless
_exptl_crystal_density_diffrn 1.337
_exptl_crystal_density_method 'not measured'
_exptl_crystal_description platelet
_exptl_crystal_F_000 712
_exptl_crystal_size_max 0.50
_exptl_crystal_size_mid 0.30
_exptl_crystal_size_min 0.02
_refine_diff_density_max 0.215
_refine_diff_density_min -0.148
_refine_diff_density_rms 0.030
_refine_ls_abs_structure_details 'Flack H D (1983), Acta Cryst. A39, 876-881'
_refine_ls_abs_structure_Flack 0.5(13)
_refine_ls_extinction_method none
_refine_ls_goodness_of_fit_ref 1.030
_refine_ls_hydrogen_treatment refall
_refine_ls_matrix_type full
_refine_ls_number_parameters 307
_refine_ls_number_reflns 3824
_refine_ls_number_restraints 0
_refine_ls_restrained_S_all 1.030
_refine_ls_R_factor_all 0.0548
_refine_ls_R_factor_gt 0.0396
_refine_ls_shift/su_max 0.002
_refine_ls_shift/su_mean 0.000
_refine_ls_structure_factor_coef Fsqd
_refine_ls_weighting_details 'calc w=1/[\s^2^(Fo^2^)+(0.0595P)^2^+0.0000P] where P=(Fo^2^+2Fc^2^)/3'
_refine_ls_weighting_scheme calc
_refine_ls_wR_factor_gt 0.1019
_refine_ls_wR_factor_ref 0.1078
_reflns_number_gt 2817
_reflns_number_total 3824
_reflns_threshold_expression >2sigma(I)
_cod_data_source_file jo500543h_si_002.cif
_cod_data_source_block yn31
_cod_depositor_comments 'Adding full bibliography for 4029445--4029447.cif.'
_cod_database_code 4029446

loop_
_symmetry_equiv_pos_as_xyz
'x, y, z'
'x+1/2, -y+1/2, -z'
'-x, y+1/2, -z+1/2'
'-x+1/2, -y, z+1/2'

loop_
_atom_site_label
_atom_site_type_symbol
_atom_site_fract_x
_atom_site_fract_y
_atom_site_fract_z
_atom_site_U_iso_or_equiv
_atom_site_adp_type
_atom_site_occupancy
_atom_site_symmetry_multiplicity
_atom_site_calc_flag
O1 O 0.2325(2) 0.5784(2) 0.28026(3) 0.0696(4) Uani 1 1 d
O2 O 0.4384(2) 0.44470(17) -0.12448(3) 0.0550(3) Uani 1 1 d
C1 C 0.2651(3) 0.5703(3) 0.24136(5) 0.0540(5) Uani 1 1 d
C2 C 0.1107(3) 0.4761(3) 0.22086(5) 0.0622(5) Uani 1 1 d
C3 C 0.1261(3) 0.4579(3) 0.18173(5) 0.0564(5) Uani 1 1 d
C4 C 0.2976(3) 0.5302(2) 0.16053(4) 0.0444(4) Uani 1 1 d
C5 C 0.3203(3) 0.5131(2) 0.11911(4) 0.0418(4) Uani 1 1 d
C6 C 0.1635(3) 0.4300(2) 0.09619(5) 0.0475(4) Uani 1 1 d
C7 C 0.1845(3) 0.4148(2) 0.05740(4) 0.0451(4) Uani 1 1 d
C8 C 0.3655(2) 0.48088(19) 0.03735(4) 0.0385(3) Uani 1 1 d
C9 C 0.3861(2) 0.46785(19) -0.00412(4) 0.0386(3) Uani 1 1 d
C10 C 0.2272(3) 0.3946(2) -0.02819(5) 0.0448(4) Uani 1 1 d
C11 C 0.2500(3) 0.3901(2) -0.06736(5) 0.0476(4) Uani 1 1 d
C12 C 0.4343(3) 0.4576(2) -0.08506(4) 0.0443(4) Uani 1 1 d
C13 C 0.5932(3) 0.5280(2) -0.06299(4) 0.0437(4) Uani 1 1 d
C14 C 0.5714(2) 0.5344(2) -0.02243(4) 0.0401(3) Uani 1 1 d
C15 C 0.7342(3) 0.6112(2) 0.00082(5) 0.0442(4) Uani 1 1 d
C16 C 0.7125(3) 0.6252(2) 0.03936(5) 0.0454(4) Uani 1 1 d
C17 C 0.5269(2) 0.56264(19) 0.05927(4) 0.0397(3) Uani 1 1 d
C18 C 0.5021(2) 0.5817(2) 0.10040(4) 0.0421(4) Uani 1 1 d
C19 C 0.6555(3) 0.6731(3) 0.12305(5) 0.0532(4) Uani 1 1 d
C20 C 0.6314(3) 0.6941(3) 0.16148(5) 0.0562(5) Uani 1 1 d
C21 C 0.4536(3) 0.6226(2) 0.18164(4) 0.0479(4) Uani 1 1 d
C22 C 0.4341(3) 0.6423(2) 0.22202(5) 0.0528(4) Uani 1 1 d
C23 C 0.3913(5) 0.6641(5) 0.30245(6) 0.0793(7) Uani 1 1 d
C24 C 0.6234(4) 0.5091(4) -0.14375(6) 0.0694(6) Uani 1 1 d
H1 H -0.009(3) 0.422(3) 0.2355(5) 0.067(6) Uiso 1 1 d
H2 H 0.015(3) 0.392(3) 0.1682(5) 0.065(6) Uiso 1 1 d
H3 H 0.037(3) 0.385(2) 0.1081(5) 0.053(5) Uiso 1 1 d
H4 H 0.067(3) 0.364(2) 0.0421(4) 0.048(4) Uiso 1 1 d
H5 H 0.101(3) 0.350(2) -0.0171(4) 0.044(4) Uiso 1 1 d
H6 H 0.138(3) 0.340(3) -0.0832(5) 0.071(6) Uiso 1 1 d
H7 H 0.724(3) 0.574(2) -0.0738(4) 0.046(4) Uiso 1 1 d
H8 H 0.864(3) 0.657(2) -0.0120(5) 0.058(5) Uiso 1 1 d
H9 H 0.825(3) 0.683(3) 0.0534(5) 0.066(6) Uiso 1 1 d
H10 H 0.774(3) 0.723(2) 0.1102(5) 0.057(5) Uiso 1 1 d
H11 H 0.732(3) 0.763(3) 0.1763(5) 0.059(5) Uiso 1 1 d
H12 H 0.545(3) 0.711(3) 0.2360(5) 0.063(5) Uiso 1 1 d
H13 H 0.530(5) 0.599(4) 0.2990(7) 0.110(10) Uiso 1 1 d
H14 H 0.400(5) 0.792(4) 0.2949(7) 0.106(9) Uiso 1 1 d
H15 H 0.343(4) 0.649(3) 0.3294(7) 0.087(7) Uiso 1 1 d
H16 H 0.757(4) 0.446(3) -0.1351(6) 0.085(7) Uiso 1 1 d
H17 H 0.640(5) 0.639(4) -0.1376(7) 0.111(9) Uiso 1 1 d
H18 H 0.599(4) 0.490(3) -0.1723(6) 0.080(6) Uiso 1 1 d

loop_
_atom_site_aniso_label
_atom_site_aniso_U_11
_atom_site_aniso_U_22
_atom_site_aniso_U_33
_atom_site_aniso_U_23
_atom_site_aniso_U_13
_atom_site_aniso_U_12
O1 0.0734(8) 0.0945(11) 0.0408(6) 0.0006(6) 0.0012(6) -0.0179(8)
O2 0.0592(7) 0.0656(8) 0.0400(6) -0.0017(5) 0.0003(5) 0.0003(7)
C1 0.0594(10) 0.0621(12) 0.0406(8) 0.0027(7) -0.0022(7) -0.0020(10)
C2 0.0602(11) 0.0784(14) 0.0481(10) 0.0046(9) 0.0052(8) -0.0165(11)
C3 0.0534(10) 0.0664(12) 0.0493(9) 0.0015(8) -0.0028(8) -0.0143(10)
C4 0.0466(8) 0.0439(9) 0.0427(8) 0.0052(7) -0.0025(7) -0.0042(8)
C5 0.0445(8) 0.0387(8) 0.0424(8) 0.0018(6) -0.0032(6) -0.0030(8)
C6 0.0436(9) 0.0515(10) 0.0473(9) 0.0032(7) 0.0014(7) -0.0111(8)
C7 0.0442(9) 0.0458(9) 0.0453(8) -0.0001(7) -0.0038(7) -0.0067(8)
C8 0.0394(7) 0.0338(7) 0.0422(8) 0.0012(6) -0.0023(6) -0.0003(7)
C9 0.0388(7) 0.0359(8) 0.0411(7) 0.0001(6) -0.0018(6) 0.0017(7)
C10 0.0401(8) 0.0453(9) 0.0489(9) 0.0000(7) -0.0003(7) -0.0019(8)
C11 0.0473(10) 0.0484(10) 0.0470(8) -0.0028(7) -0.0062(7) 0.0001(8)
C12 0.0494(9) 0.0418(9) 0.0417(8) -0.0013(6) 0.0001(7) 0.0081(8)
C13 0.0426(8) 0.0421(9) 0.0463(8) 0.0013(7) 0.0046(7) 0.0028(8)
C14 0.0407(8) 0.0351(8) 0.0445(8) 0.0004(6) 0.0008(7) 0.0021(8)
C15 0.0379(8) 0.0442(9) 0.0506(9) 0.0011(7) 0.0023(7) -0.0046(8)
C16 0.0411(8) 0.0458(9) 0.0492(9) 0.0005(7) -0.0032(7) -0.0064(8)
C17 0.0392(8) 0.0363(8) 0.0435(8) 0.0032(6) -0.0011(6) -0.0005(7)
C18 0.0431(8) 0.0387(8) 0.0444(8) 0.0028(6) -0.0038(6) -0.0051(7)
C19 0.0508(10) 0.0585(11) 0.0502(10) 0.0010(8) 0.0008(8) -0.0173(9)
C20 0.0561(11) 0.0644(12) 0.0481(9) -0.0024(8) -0.0055(8) -0.0197(10)
C21 0.0518(9) 0.0487(10) 0.0431(8) 0.0036(7) -0.0042(7) -0.0042(9)
C22 0.0580(10) 0.0557(11) 0.0447(8) 0.0000(7) -0.0059(8) -0.0072(10)
C23 0.0825(16) 0.114(2) 0.0415(10) -0.0021(12) -0.0061(10) -0.0189(16)
C24 0.0705(13) 0.0926(18) 0.0452(10) -0.0007(10) 0.0114(10) -0.0061(13)

loop_
_atom_type_symbol
_atom_type_description
_atom_type_scat_dispersion_real
_atom_type_scat_dispersion_imag
_atom_type_scat_source
C C 0.0033 0.0016 'International Tables Vol C Tables 4.2.6.8 and 6.1.1.4'
H H 0.0000 0.0000 'International Tables Vol C Tables 4.2.6.8 and 6.1.1.4'
O O 0.0106 0.0060 'International Tables Vol C Tables 4.2.6.8 and 6.1.1.4'

loop_
_geom_angle_atom_site_label_1
_geom_angle_atom_site_label_2
_geom_angle_atom_site_label_3
_geom_angle
C1 O1 C23 116.97(16)
C12 O2 C24 117.15(15)
O1 C1 C22 125.31(17)
O1 C1 C2 115.01(16)
C22 C1 C2 119.67(16)
C3 C2 C1 120.58(17)
C3 C2 H1 121.0(11)
C1 C2 H1 118.4(11)
C2 C3 C4 121.75(17)
C2 C3 H2 118.5(11)
C4 C3 H2 119.7(11)
C3 C4 C21 117.04(15)
C3 C4 C5 123.46(15)
C21 C4 C5 119.49(14)
C18 C5 C6 118.05(13)
C18 C5 C4 119.92(13)
C6 C5 C4 122.03(14)
C7 C6 C5 121.97(15)
C7 C6 H3 118.3(10)
C5 C6 H3 119.7(10)
C6 C7 C8 121.94(15)
C6 C7 H4 119.8(9)
C8 C7 H4 118.1(9)
C17 C8 C7 117.78(13)
C17 C8 C9 120.22(13)
C7 C8 C9 122.00(13)
C10 C9 C14 117.03(13)
C10 C9 C8 123.53(14)
C14 C9 C8 119.43(12)
C11 C10 C9 121.58(16)
C11 C10 H5 118.9(9)
C9 C10 H5 119.5(9)
C10 C11 C12 120.64(16)
C10 C11 H6 119.9(11)
C12 C11 H6 119.4(11)
C13 C12 O2 125.06(15)
C13 C12 C11 119.92(14)
O2 C12 C11 115.02(14)
C12 C13 C14 120.07(14)
C12 C13 H7 123.0(10)
C14 C13 H7 117.0(10)
C13 C14 C9 120.76(13)
C13 C14 C15 120.50(14)
C9 C14 C15 118.74(13)
C16 C15 C14 121.50(15)
C16 C15 H8 119.8(10)
C14 C15 H8 118.7(10)
C15 C16 C17 122.06(15)
C15 C16 H9 117.8(11)
C17 C16 H9 120.1(11)
C8 C17 C16 118.02(13)
C8 C17 C18 120.15(13)
C16 C17 C18 121.83(14)
C5 C18 C19 118.33(14)
C5 C18 C17 120.08(13)
C19 C18 C17 121.57(14)
C20 C19 C18 121.93(17)
C20 C19 H10 120.0(10)
C18 C19 H10 118.1(10)
C19 C20 C21 121.49(17)
C19 C20 H11 121.1(10)
C21 C20 H11 117.4(10)
C22 C21 C4 120.59(15)
C22 C21 C20 120.65(15)
C4 C21 C20 118.76(14)
C1 C22 C21 120.36(17)
C1 C22 H12 120.9(10)
C21 C22 H12 118.7(10)
O1 C23 H13 107.0(16)
O1 C23 H14 110.9(15)
H13 C23 H14 114(2)
O1 C23 H15 104.1(14)
H13 C23 H15 108.1(19)
H14 C23 H15 111.6(18)
O2 C24 H16 110.6(14)
O2 C24 H17 109.2(16)
H16 C24 H17 110(2)
O2 C24 H18 106.5(13)
H16 C24 H18 109.9(18)
H17 C24 H18 111.0(17)

loop_
_geom_bond_atom_site_label_1
_geom_bond_atom_site_label_2
_geom_bond_distance
O1 C1 1.3622(19)
O1 C23 1.419(3)
O2 C12 1.3675(17)
O2 C24 1.421(3)
C1 C22 1.367(3)
C1 C2 1.402(3)
C2 C3 1.364(2)
C2 H1 0.99(2)
C3 C4 1.412(2)
C3 H2 0.98(2)
C4 C21 1.413(2)
C4 C5 1.446(2)
C5 C18 1.407(2)
C5 C6 1.415(2)
C6 C7 1.353(2)
C6 H3 0.957(18)
C7 C8 1.419(2)
C7 H4 0.988(17)
C8 C17 1.411(2)
C8 C9 1.4436(19)
C9 C10 1.413(2)
C9 C14 1.413(2)
C10 C11 1.363(2)
C10 H5 0.938(17)
C11 C12 1.402(2)
C11 H6 0.97(2)
C12 C13 1.364(2)
C13 C14 1.410(2)
C13 H7 0.963(17)
C14 C15 1.425(2)
C15 C16 1.345(2)
C15 H8 0.987(19)
C16 C17 1.429(2)
C16 H9 0.96(2)
C17 C18 1.439(2)
C18 C19 1.426(2)
C19 C20 1.348(2)
C19 H10 0.949(19)
C20 C21 1.420(2)
C20 H11 0.969(19)
C21 C22 1.411(2)
C22 H12 1.00(2)
C23 H13 1.01(3)
C23 H14 1.04(3)
C23 H15 0.99(2)
C24 H16 1.01(2)
C24 H17 1.04(3)
C24 H18 1.01(2)

loop_
_geom_torsion_atom_site_label_1
_geom_torsion_atom_site_label_2
_geom_torsion_atom_site_label_3
_geom_torsion_atom_site_label_4
_geom_torsion
C23 O1 C1 C22 -2.2(3)
C23 O1 C1 C2 176.5(2)
O1 C1 C2 C3 -179.69(17)
C22 C1 C2 C3 -0.9(3)
C1 C2 C3 C4 0.9(3)
C2 C3 C4 C21 0.0(3)
C2 C3 C4 C5 179.71(18)
C3 C4 C5 C18 -176.72(16)
C21 C4 C5 C18 2.9(2)
C3 C4 C5 C6 3.8(2)
C21 C4 C5 C6 -176.55(16)
C18 C5 C6 C7 0.2(2)
C4 C5 C6 C7 179.70(16)
C5 C6 C7 C8 0.2(3)
C6 C7 C8 C17 0.6(2)
C6 C7 C8 C9 -178.72(15)
C17 C8 C9 C10 -177.18(15)
C7 C8 C9 C10 2.2(2)
C17 C8 C9 C14 1.4(2)
C7 C8 C9 C14 -179.28(15)
C14 C9 C10 C11 -0.8(2)
C8 C9 C10 C11 177.74(15)
C9 C10 C11 C12 0.5(3)
C24 O2 C12 C13 0.3(3)
C24 O2 C12 C11 -179.10(18)
C10 C11 C12 C13 0.3(3)
C10 C11 C12 O2 179.71(15)
O2 C12 C13 C14 -179.98(14)
C11 C12 C13 C14 -0.6(2)
C12 C13 C14 C9 0.2(2)
C12 C13 C14 C15 -178.55(15)
C10 C9 C14 C13 0.5(2)
C8 C9 C14 C13 -178.14(13)
C10 C9 C14 C15 179.29(15)
C8 C9 C14 C15 0.6(2)
C13 C14 C15 C16 177.10(15)
C9 C14 C15 C16 -1.7(2)
C14 C15 C16 C17 0.7(3)
C7 C8 C17 C16 178.29(15)
C9 C8 C17 C16 -2.3(2)
C7 C8 C17 C18 -1.9(2)
C9 C8 C17 C18 177.47(14)
C15 C16 C17 C8 1.3(2)
C15 C16 C17 C18 -178.47(16)
C6 C5 C18 C19 176.91(16)
C4 C5 C18 C19 -2.6(2)
C6 C5 C18 C17 -1.5(2)
C4 C5 C18 C17 179.02(14)
C8 C17 C18 C5 2.4(2)
C16 C17 C18 C5 -177.84(15)
C8 C17 C18 C19 -175.97(15)
C16 C17 C18 C19 3.8(2)
C5 C18 C19 C20 0.4(3)
C17 C18 C19 C20 178.79(17)
C18 C19 C20 C21 1.5(3)
C3 C4 C21 C22 -0.9(2)
C5 C4 C21 C22 179.44(15)
C3 C4 C21 C20 178.59(17)
C5 C4 C21 C20 -1.1(2)
C19 C20 C21 C22 178.37(18)
C19 C20 C21 C4 -1.1(3)
O1 C1 C22 C21 178.72(17)
C2 C1 C22 C21 0.1(3)
C4 C21 C22 C1 0.8(3)
C20 C21 C22 C1 -178.63(18)
